data_7038100
loop_
_publ_author_name
'Nielsen, Morten B.'
'Xie, Weiwei'
'Cava, Robert J.'

_publ_section_title
;
 Ternary rare earth silicides RE2M3Si4 (RE = Sc, Y, Lu; M = Mo, W):
 crystal structure, coloring and electronic properties.
;
_journal_issue 9
_journal_name_full 'Dalton transactions (Cambridge, England : 2003)'
_journal_page_first 3771
_journal_page_last 3777
_journal_paper_doi 10.1039/c5dt03976b
_journal_volume 45
_journal_year 2016
_chemical_formula_sum 'Sc2.07 Si4 W2.93'
_chemical_formula_weight 744.80
_chemical_name_systematic
; 
 ? 
;
_space_group_crystal_system orthorhombic
_space_group_IT_number 62
_space_group_name_Hall '-P 2ac 2n'
_space_group_name_H-M_alt 'P n m a'
_symmetry_space_group_name_Hall '-P 2ac 2n'
_symmetry_space_group_name_H-M 'P n m a'
_audit_creation_method SHELXL-2013
_cell_angle_alpha 90
_cell_angle_beta 90
_cell_angle_gamma 90
_cell_formula_units_Z 4
_cell_length_a 6.5357(4)
_cell_length_b 12.6408(8)
_cell_length_c 6.7743(4)
_cell_measurement_reflns_used 1963
_cell_measurement_temperature 300(2)
_cell_measurement_theta_max 30.53
_cell_measurement_theta_min 3.22
_cell_volume 559.67(6)
_computing_cell_refinement 'Bruker SAINT'
_computing_data_collection 'Bruker APEX2'
_computing_data_reduction 'Bruker SAINT'
_computing_molecular_graphics 'Bruker SHELXTL'
_computing_publication_material 'Bruker SHELXTL'
_computing_structure_refinement 'SHELXL-2013 (Sheldrick, 2013)'
_computing_structure_solution 'SHELXS-97 (Sheldrick 2008)'
_diffrn_ambient_temperature 300(2)
_diffrn_measured_fraction_theta_full 1.000
_diffrn_measured_fraction_theta_max 0.999
_diffrn_measurement_device_type 'Bruker APEX-II CCD'
_diffrn_measurement_method '\f and \w scans'
_diffrn_radiation_type MoK\a
_diffrn_radiation_wavelength 0.71073
_diffrn_reflns_av_R_equivalents 0.0264
_diffrn_reflns_av_unetI/netI 0.0231
_diffrn_reflns_laue_measured_fraction_full 1.000
_diffrn_reflns_laue_measured_fraction_max 0.999
_diffrn_reflns_limit_h_max 7
_diffrn_reflns_limit_h_min -9
_diffrn_reflns_limit_k_max 16
_diffrn_reflns_limit_k_min -17
_diffrn_reflns_limit_l_max 9
_diffrn_reflns_limit_l_min -8
_diffrn_reflns_number 3743
_diffrn_reflns_point_group_measured_fraction_full 1.000
_diffrn_reflns_point_group_measured_fraction_max 0.999
_diffrn_reflns_theta_full 25.242
_diffrn_reflns_theta_max 30.538
_diffrn_reflns_theta_min 3.223
_exptl_absorpt_coefficient_mu 63.182
_exptl_absorpt_correction_T_max 0.7461
_exptl_absorpt_correction_T_min 0.4503
_exptl_absorpt_correction_type multi-scan
_exptl_crystal_colour Metallic
_exptl_crystal_density_diffrn 8.839
_exptl_crystal_density_meas ?
_exptl_crystal_density_method 'Not measured'
_exptl_crystal_description Irregular
_exptl_crystal_F_000 1266
_exptl_crystal_size_max 0.020
_exptl_crystal_size_mid 0.015
_exptl_crystal_size_min 0.010
_refine_diff_density_max 1.680
_refine_diff_density_min -1.870
_refine_diff_density_rms 0.374
_refine_ls_extinction_coef 0.00195(8)
_refine_ls_extinction_expression Fc^*^=kFc[1+0.001xFc^2^\l^3^/sin(2\q)]^-1/4^
_refine_ls_extinction_method SHELXL
_refine_ls_goodness_of_fit_ref 1.138
_refine_ls_hydrogen_treatment undef
_refine_ls_matrix_type full
_refine_ls_number_parameters 48
_refine_ls_number_reflns 897
_refine_ls_number_restraints 0
_refine_ls_restrained_S_all 1.138
_refine_ls_R_factor_all 0.0232
_refine_ls_R_factor_gt 0.0187
_refine_ls_shift/su_max 0.001
_refine_ls_shift/su_mean 0.000
_refine_ls_structure_factor_coef Fsqd
_refine_ls_weighting_details 'w=1/[\s^2^(Fo^2^)+(0.0154P)^2^+0.1663P] where P=(Fo^2^+2Fc^2^)/3'
_refine_ls_weighting_scheme calc
_refine_ls_wR_factor_gt 0.0371
_refine_ls_wR_factor_ref 0.0380
_reflns_Friedel_coverage 0.000
_reflns_number_gt 790
_reflns_number_total 897
_reflns_threshold_expression 'I > 2\s(I)'
_cod_data_source_file c5dt03976b4.cif
_cod_data_source_block Sc2.07W2.93Si4
_cod_depositor_comments
;
The following automatic conversions were performed:

'_exptl_crystal_density_meas' value 'None' was changed to '?' - the
value is perceived as not measured.

Automatic conversion script
Id: cif_fix_values 4268 2015-11-12 08:31:59Z antanas 

 Adding full bibliography for 7038099--7038101.cif.
;
_cod_database_code 7038100
_shelx_space_group_comment
; 
The symmetry employed for this shelxl refinement is uniquely defined 
by the following loop, which should always be used as a source of 
symmetry information in preference to the above space-group names. 
They are only intended as comments. 
;
_shelxl_version_number 2013-4

loop_
_space_group_symop_id
_space_group_symop_operation_xyz
1 x,y,z
2 1/2-x,-y,1/2+z
3 1/2+x,1/2-y,1/2-z
4 -x,1/2+y,-z
5 -x,-y,-z
6 1/2+x,y,1/2-z
7 1/2-x,1/2+y,1/2+z
8 x,1/2-y,z

loop_
_atom_site_label
_atom_site_type_symbol
_atom_site_fract_x
_atom_site_fract_y
_atom_site_fract_z
_atom_site_U_iso_or_equiv
_atom_site_adp_type
_atom_site_occupancy
_atom_site_site_symmetry_order
_atom_site_calc_flag
_atom_site_refinement_flags_posn
_atom_site_refinement_flags_adp
_atom_site_refinement_flags_occupancy
Sc3 Sc -0.00450(17) 0.59149(7) 0.17065(12) 0.00215(14) Uani 1 1 d . . .
W1 W 0.32973(3) 0.12423(2) 0.16485(3) 0.00046(8) Uani 0.9671(19) 1 d . . P
Sc1 Sc 0.32973(3) 0.12423(2) 0.16485(3) 0.00046(8) Uani 0.0329(19) 1 d . . P
W2 W 0.16335(4) 0.2500 0.50255(4) 0.00041(9) Uani 1 2 d S T P
Si4 Si 0.1677(2) 0.04373(12) 0.4623(2) 0.0016(3) Uani 1 1 d . . .
Si5 Si 0.0320(3) 0.2500 0.1185(3) 0.0015(4) Uani 1 2 d S T P
Si6 Si 0.2990(3) 0.2500 0.8570(3) 0.0016(4) Uani 1 2 d S T P

loop_
_atom_site_aniso_label
_atom_site_aniso_U_11
_atom_site_aniso_U_22
_atom_site_aniso_U_33
_atom_site_aniso_U_23
_atom_site_aniso_U_13
_atom_site_aniso_U_12
Sc3 0.0022(3) 0.0021(3) 0.0025(3) -0.0004(2) -0.00009(18) -0.0004(2)
W1 0.00052(9) 0.000389(8) 0.000450(8) 0.000010(4) -0.000035(4) 0.000020(4)
Sc1 0.00052(9) 0.000389(8) 0.000450(8) 0.000010(4) -0.000035(4) 0.000020(4)
W2 0.00044(12) 0.00043(12) 0.00038(12) 0.000 0.000030(13) 0.000
Si4 0.0021(7) 0.0012(7) 0.0015(6) 0.0001(5) -0.0002(5) 0.0000(5)
Si5 0.0008(10) 0.0022(9) 0.0017(8) 0.000 -0.0005(7) 0.000
Si6 0.0017(6) 0.0016(6) 0.0015(6) 0.000 0.0003(5) 0.000

loop_
_atom_type_symbol
_atom_type_description
_atom_type_scat_dispersion_real
_atom_type_scat_dispersion_imag
_atom_type_scat_source
Si Si 0.0817 0.0704 'International Tables Vol C Tables 4.2.6.8 and 6.1.1.4'
Sc Sc 0.2519 0.3716 'International Tables Vol C Tables 4.2.6.8 and 6.1.1.4'
W W -0.8490 6.8722 'International Tables Vol C Tables 4.2.6.8 and 6.1.1.4'

loop_
_citation_id
_citation_year
primary 2015

loop_
_geom_angle_atom_site_label_1
_geom_angle_atom_site_label_2
_geom_angle_atom_site_label_3
_geom_angle
_geom_angle_site_symmetry_1
_geom_angle_site_symmetry_3
_geom_angle_publ_flag
Si4 W1 Si5 91.72(5) . . yes
Si4 W1 Si6 148.77(5) . 1_554 yes
Si4 W1 Si4 95.67(5) . 2_554 yes
Si4 W1 Si5 90.55(5) . 3_555 yes
Si4 W1 Si4 118.19(5) . 6_555 yes
Si5 W1 Si6 57.55(6) . 1_554 yes
Si4 W1 Si5 117.72(5) 2_554 . yes
Si5 W1 Si5 94.52(5) . 3_555 yes
Si4 W1 Si5 149.78(5) 6_555 . yes
Si4 W1 Si6 94.46(4) 2_554 1_554 yes
Si5 W1 Si6 96.88(5) 3_555 1_554 yes
Si4 W1 Si6 92.24(5) 6_555 1_554 yes
Si4 W1 Si5 146.86(5) 2_554 3_555 yes
Si4 W1 Si4 58.79(4) 2_554 6_555 yes
Si4 W1 Si5 89.67(5) 6_555 3_555 yes
Si4 W2 Si5 84.53(3) . . yes
Si4 W2 Si6 95.38(3) . . yes
Si4 W2 Si6 92.79(3) . 3_456 yes
Si4 W2 Si5 87.49(3) . 3_555 yes
Si4 W2 Si4 168.00(4) . 8_555 yes
Si5 W2 Si6 178.00(6) . . yes
Si5 W2 Si6 93.52(6) . 3_456 yes
Si5 W2 Si5 89.47(6) . 3_555 yes
Si4 W2 Si5 84.53(3) 8_555 . yes
Si6 W2 Si6 88.49(6) . 3_456 yes
Si5 W2 Si6 88.53(6) 3_555 . yes
Si4 W2 Si6 95.38(3) 8_555 . yes
Si5 W2 Si6 177.02(7) 3_555 3_456 yes
Si4 W2 Si6 92.79(3) 8_555 3_456 yes
Si4 W2 Si5 87.49(3) 8_555 3_555 yes
Si5 Sc1 Si6 96.88(5) 3_555 1_554 yes
Si4 Sc1 Si6 92.24(5) 6_555 1_554 yes
Si4 Sc1 Si5 146.86(5) 2_554 3_555 yes
Si4 Sc1 Si4 58.79(4) 2_554 6_555 yes
Si4 Sc1 Si5 89.67(5) 6_555 3_555 yes
Si4 Sc1 Si5 117.72(5) 2_554 . yes
Si4 Sc1 Si5 91.72(5) . . yes
Si4 Sc1 Si6 148.77(5) . 1_554 yes
Si4 Sc1 Si4 95.67(5) . 2_554 yes
Si4 Sc1 Si5 90.55(5) . 3_555 yes
Si4 Sc1 Si4 118.19(5) . 6_555 yes
Si5 Sc1 Si6 57.55(6) . 1_554 yes
Si4 Sc1 Si6 94.46(4) 2_554 1_554 yes
Si5 Sc1 Si5 94.52(5) . 3_555 yes
Si4 Sc1 Si5 149.78(5) 6_555 . yes
Si4 Sc3 Si6 85.70(5) 8_555 2_564 yes
Si4 Sc3 Si4 137.59(6) 4_556 7_554 yes
Si4 Sc3 Si4 53.01(4) 4_556 8_555 yes
Si4 Sc3 Si6 133.90(6) 7_554 4_556 yes
Si4 Sc3 Si6 138.81(6) 8_555 4_556 yes
Si4 Sc3 Si4 84.58(5) 7_554 8_555 yes
Si4 Sc3 Si5 99.06(5) 3_455 4_555 yes
Si4 Sc3 Si4 82.26(5) 3_455 4_556 yes
Si4 Sc3 Si6 83.80(5) 3_455 4_556 yes
Si4 Sc3 Si4 108.16(5) 3_455 7_554 yes
Si4 Sc3 Si4 98.90(5) 3_455 8_555 yes
Si4 Sc3 Si5 139.16(6) 4_556 4_555 yes
Si5 Sc3 Si6 52.80(6) 4_555 4_556 yes
Si4 Sc3 Si5 81.15(5) 7_554 4_555 yes
Si4 Sc3 Si5 159.83(6) 8_555 4_555 yes
Si4 Sc3 Si6 87.20(6) 4_556 4_556 yes
Si4 Sc3 Si6 161.29(6) 3_455 2_564 yes
Si5 Sc3 Si6 80.20(5) 4_555 2_564 yes
Si4 Sc3 Si6 86.23(6) 4_556 2_564 yes
Si6 Sc3 Si6 80.95(5) 2_564 4_556 yes
Si4 Sc3 Si6 90.28(6) 7_554 2_564 yes
W1 Si4 W2 71.51(4) . . yes
W1 Si4 W1 141.13(6) . 2_555 yes
W1 Si4 Sc3 70.98(4) . 3_555 yes
W1 Si4 Sc3 143.07(7) . 4_546 yes
W1 Si4 Si4 135.71(6) . 5_556 yes
W1 Si4 W1 86.15(4) . 6_455 yes
W1 Si4 Sc3 89.13(5) . 7_545 yes
W1 Si4 Sc3 81.49(4) . 8_555 yes
W2 Si4 Sc1 71.51(4) . . yes
W1 Si4 W2 141.16(6) 2_555 . yes
W2 Si4 Sc3 129.03(5) . 3_555 yes
W2 Si4 Sc3 71.70(4) . 4_546 yes
W2 Si4 Si4 114.07(6) . 5_556 yes
W1 Si4 W2 68.48(4) 6_455 . yes
W2 Si4 Sc3 74.36(4) . 7_545 yes
W2 Si4 Sc3 131.72(6) . 8_555 yes
Sc1 Si4 Sc3 70.98(4) . 3_555 yes
Sc1 Si4 Sc3 143.07(7) . 4_546 yes
Sc1 Si4 Si4 135.71(6) . 5_556 yes
Sc1 Si4 Sc3 89.13(5) . 7_545 yes
Sc1 Si4 Sc3 81.49(4) . 8_555 yes
W1 Si4 Sc3 70.54(4) 2_555 3_555 yes
W1 Si4 Sc3 72.46(4) 2_555 4_546 yes
W1 Si4 Si4 61.64(5) 2_555 5_556 yes
W1 Si4 W1 121.21(5) 2_555 6_455 yes
W1 Si4 Sc3 84.15(4) 2_555 7_545 yes
W1 Si4 Sc3 82.82(5) 2_555 8_555 yes
Sc3 Si4 Sc3 134.01(6) 3_555 4_546 yes
Sc3 Si4 Si4 116.84(7) 3_555 5_556 yes
W1 Si4 Sc3 139.93(6) 6_455 3_555 yes
Sc3 Si4 Sc3 71.84(4) 3_555 7_545 yes
Sc3 Si4 Sc3 73.80(5) 3_555 8_555 yes
Sc3 Si4 Si4 64.97(5) 4_546 5_556 yes
W1 Si4 Sc3 83.35(4) 6_455 4_546 yes
Sc3 Si4 Sc3 78.16(5) 4_546 7_545 yes
Sc3 Si4 Sc3 126.99(6) 4_546 8_555 yes
W1 Si4 Si4 59.57(4) 6_455 5_556 yes
Sc3 Si4 Si4 135.16(7) 7_545 5_556 yes
Sc3 Si4 Si4 62.01(5) 8_555 5_556 yes
W1 Si4 Sc3 142.10(7) 6_455 7_545 yes
W1 Si4 Sc3 70.51(4) 6_455 8_555 yes
Sc3 Si4 Sc3 145.59(6) 7_545 8_555 yes
W1 Si5 W2 68.99(5) . . yes
W1 Si5 Si6 63.20(5) . 1_554 yes
W1 Si5 W1 136.26(9) . 3_455 yes
W1 Si5 W2 140.12(3) . 3_455 yes
W1 Si5 Sc3 71.80(4) . 4_545 yes
W1 Si5 Sc3 125.71(8) . 5_565 yes
W1 Si5 W1 86.29(3) . 6_455 yes
W1 Si5 W1 77.78(6) . 8_555 yes
W2 Si5 Sc1 68.99(5) . . yes
W2 Si5 Si6 117.17(9) . 1_554 yes
W1 Si5 W2 67.28(5) 3_455 . yes
W2 Si5 W2 127.06(8) . 3_455 yes
W2 Si5 Sc3 133.04(4) . 4_545 yes
W2 Si5 Sc3 133.04(4) . 5_565 yes
W1 Si5 W2 67.28(5) 6_455 . yes
W1 Si5 W2 68.99(5) 8_555 . yes
Sc1 Si5 Si6 63.20(5) . 1_554 yes
W2 Si5 Sc1 140.12(3) 3_455 . yes
Sc1 Si5 Sc3 71.80(4) . 4_545 yes
Sc1 Si5 Sc3 125.71(8) . 5_565 yes
W1 Si5 Si6 141.10(3) 3_455 1_554 yes
W2 Si5 Si6 115.77(9) 3_455 1_554 yes
Sc3 Si5 Si6 63.12(5) 4_545 1_554 yes
Sc3 Si5 Si6 63.12(5) 5_565 1_554 yes
W1 Si5 Si6 141.10(3) 6_455 1_554 yes
W1 Si5 Si6 63.20(5) 8_555 1_554 yes
W1 Si5 W2 72.12(5) 3_455 3_455 yes
W1 Si5 Sc3 144.87(8) 3_455 4_545 yes
W1 Si5 Sc3 85.58(3) 3_455 5_565 yes
W1 Si5 W1 77.66(6) 3_455 6_455 yes
W1 Si5 W1 86.29(3) 3_455 8_555 yes
W2 Si5 Sc3 73.42(5) 3_455 4_545 yes
W2 Si5 Sc3 73.42(5) 3_455 5_565 yes
W1 Si5 W2 72.12(5) 6_455 3_455 yes
W1 Si5 W2 140.12(3) 8_555 3_455 yes
Sc3 Si5 Sc3 91.06(6) 4_545 5_565 yes
W1 Si5 Sc3 85.58(3) 6_455 4_545 yes
W1 Si5 Sc3 125.71(8) 8_555 4_545 yes
W1 Si5 Sc3 144.87(8) 6_455 5_565 yes
W1 Si5 Sc3 71.80(4) 8_555 5_565 yes
W1 Si5 W1 136.26(9) 6_455 8_555 yes
W1 Si6 W2 140.38(4) 1_556 . yes
W2 Si6 Si5 115.17(9) . 1_556 yes
W2 Si6 Sc3 74.69(5) . 2_565 yes
W2 Si6 W2 132.05(8) . 3_556 yes
W2 Si6 Sc3 72.39(5) . 4_546 yes
W2 Si6 Sc3 72.39(5) . 5_566 yes
W2 Si6 Sc3 74.69(5) . 7_545 yes
W1 Si6 W2 140.38(4) 8_556 . yes
W1 Si6 Si5 59.25(5) 1_556 1_556 yes
W1 Si6 Sc3 140.79(8) 1_556 2_565 yes
W1 Si6 W2 68.59(5) 1_556 3_556 yes
W1 Si6 Sc3 70.80(3) 1_556 4_546 yes
W1 Si6 Sc3 122.76(8) 1_556 5_566 yes
W1 Si6 Sc3 83.40(3) 1_556 7_545 yes
W1 Si6 W1 74.39(5) 1_556 8_556 yes
Sc3 Si6 Si5 132.57(4) 2_565 1_556 yes
W2 Si6 Si5 112.79(9) 3_556 1_556 yes
Sc3 Si6 Si5 64.08(5) 4_546 1_556 yes
Sc3 Si6 Si5 64.08(5) 5_566 1_556 yes
Sc3 Si6 Si5 132.57(4) 7_545 1_556 yes
W1 Si6 Si5 59.25(5) 8_556 1_556 yes
W2 Si6 Sc3 73.38(5) 3_556 2_565 yes
Sc3 Si6 Sc3 147.07(8) 2_565 4_546 yes
Sc3 Si6 Sc3 77.31(4) 2_565 5_566 yes
Sc3 Si6 Sc3 94.78(7) 2_565 7_545 yes
W1 Si6 Sc3 83.40(3) 8_556 2_565 yes
W2 Si6 Sc3 131.82(4) 3_556 4_546 yes
W2 Si6 Sc3 131.82(4) 3_556 5_566 yes
W2 Si6 Sc3 73.38(5) 3_556 7_545 yes
W1 Si6 W2 68.59(5) 8_556 3_556 yes
Sc3 Si6 Sc3 92.03(7) 4_546 5_566 yes
Sc3 Si6 Sc3 77.31(4) 4_546 7_545 yes
W1 Si6 Sc3 122.76(8) 8_556 4_546 yes
Sc3 Si6 Sc3 147.07(8) 5_566 7_545 yes
W1 Si6 Sc3 70.80(3) 8_556 5_566 yes
W1 Si6 Sc3 140.79(8) 8_556 7_545 yes

loop_
_geom_bond_atom_site_label_1
_geom_bond_atom_site_label_2
_geom_bond_distance
_geom_bond_site_symmetry_2
_geom_bond_publ_flag
W1 Si4 2.4934(14) . yes
W1 Si5 2.5323(16) . yes
W1 Si6 2.6300(16) 1_554 yes
W1 Si4 2.5280(15) 2_554 yes
W1 Si5 2.5356(16) 3_555 yes
W1 Si4 2.5800(14) 6_555 yes
W2 Si4 2.6218(15) . yes
W2 Si5 2.740(2) . yes
W2 Si6 2.560(2) . yes
W2 Si6 2.564(2) 3_456 yes
W2 Si5 2.545(2) 3_555 yes
W2 Si4 2.6218(15) 8_555 yes
Sc1 Si4 2.4934(14) . yes
Sc1 Si5 2.5323(16) . yes
Sc1 Si6 2.6300(16) 1_554 yes
Sc1 Si4 2.5280(15) 2_554 yes
Sc1 Si5 2.5356(16) 3_555 yes
Sc1 Si4 2.5800(14) 6_555 yes
Sc3 Si4 2.8446(17) 8_555 yes
Sc3 Si6 2.7226(16) 2_564 yes
Sc3 Si4 2.8849(17) 3_455 yes
Sc3 Si5 2.8078(17) 4_555 yes
Sc3 Si4 2.7722(16) 4_556 yes
Sc3 Si6 2.7847(17) 4_556 yes
Sc3 Si4 2.6837(17) 7_554 yes
Si4 Si4 2.5077(19) 5_556 yes
Si5 Si6 2.487(3) 1_554 yes
